data_4072137
loop_
_publ_author_name
'Klahn, Marcus'
'Arndt, Perdita'
'Spannenberg, Anke'
'Gans\"auer, Andreas'
'Rosenthal, Uwe'

_publ_section_title
;
 Menthyl-Substituted Group 4 Metallocene Dihalides
;
_journal_issue 22
_journal_name_full Organometallics
_journal_page_first 5846
_journal_paper_doi 10.1021/om800605x
_journal_volume 27
_journal_year 2008
_chemical_formula_sum 'C30 H46 F2 Hf'
_chemical_formula_weight 623.16
_chemical_name_systematic
; 
 ? 
;
_space_group_IT_number 77
_symmetry_cell_setting tetragonal
_symmetry_space_group_name_Hall 'P 4c'
_symmetry_space_group_name_H-M 'P 42'
_atom_sites_solution_hydrogens geom
_atom_sites_solution_primary direct
_atom_sites_solution_secondary difmap
_audit_creation_method SHELXL-97
_cell_angle_alpha 90.00
_cell_angle_beta 90.00
_cell_angle_gamma 90.00
_cell_formula_units_Z 2
_cell_length_a 15.4892(5)
_cell_length_b 15.4892(5)
_cell_length_c 5.86566(19)
_cell_measurement_reflns_used 25841
_cell_measurement_temperature 200(2)
_cell_measurement_theta_max 27.02
_cell_measurement_theta_min 1.86
_cell_volume 1407.26(8)
_computing_data_collection STOE-X-AREA
_computing_molecular_graphics XP
_computing_structure_refinement 'SHELXL-97 (Sheldrick, 1997)'
_computing_structure_solution 'SHELXS-97 (Sheldrick, 1990)'
_diffrn_ambient_temperature 200(2)
_diffrn_measured_fraction_theta_full 0.999
_diffrn_measured_fraction_theta_max 0.999
_diffrn_measurement_device_type 'STOE IPDS II'
_diffrn_radiation_monochromator graphite
_diffrn_radiation_source 'fine-focus sealed tube'
_diffrn_radiation_type MoK\a
_diffrn_radiation_wavelength 0.71073
_diffrn_reflns_av_R_equivalents 0.0309
_diffrn_reflns_av_sigmaI/netI 0.0182
_diffrn_reflns_limit_h_max 19
_diffrn_reflns_limit_h_min -19
_diffrn_reflns_limit_k_max 19
_diffrn_reflns_limit_k_min -19
_diffrn_reflns_limit_l_max 7
_diffrn_reflns_limit_l_min -6
_diffrn_reflns_number 20030
_diffrn_reflns_theta_full 26.00
_diffrn_reflns_theta_max 26.00
_diffrn_reflns_theta_min 1.86
_exptl_absorpt_coefficient_mu 3.734
_exptl_absorpt_correction_T_max 0.5422
_exptl_absorpt_correction_T_min 0.2978
_exptl_absorpt_correction_type numerical
_exptl_crystal_colour colourless
_exptl_crystal_density_diffrn 1.471
_exptl_crystal_density_method 'not measured'
_exptl_crystal_description prism
_exptl_crystal_F_000 632
_exptl_crystal_size_max 0.5
_exptl_crystal_size_mid 0.2
_exptl_crystal_size_min 0.2
_refine_diff_density_max 0.197
_refine_diff_density_min -0.363
_refine_diff_density_rms 0.046
_refine_ls_abs_structure_details 'Flack H D (1983), Acta Cryst. A39, 876-881'
_refine_ls_abs_structure_Flack 0.003(10)
_refine_ls_extinction_method none
_refine_ls_goodness_of_fit_ref 0.982
_refine_ls_hydrogen_treatment constr
_refine_ls_matrix_type full
_refine_ls_number_parameters 150
_refine_ls_number_reflns 2689
_refine_ls_number_restraints 1
_refine_ls_restrained_S_all 0.981
_refine_ls_R_factor_all 0.0251
_refine_ls_R_factor_gt 0.0129
_refine_ls_shift/su_max 0.001
_refine_ls_shift/su_mean 0.000
_refine_ls_structure_factor_coef Fsqd
_refine_ls_weighting_details 'calc w=1/[\s^2^(Fo^2^)+(0.0156P)^2^+0.0000P] where P=(Fo^2^+2Fc^2^)/3'
_refine_ls_weighting_scheme calc
_refine_ls_wR_factor_gt 0.0264
_refine_ls_wR_factor_ref 0.0276
_reflns_number_gt 1921
_reflns_number_total 2689
_reflns_threshold_expression >2sigma(I)
_cod_data_source_file om800605x_si_001.cif
_cod_data_source_block ks821
_cod_original_sg_symbol_H-M P4(2)
_cod_database_code 4072137

loop_
_symmetry_equiv_pos_as_xyz
'x, y, z'
'-x, -y, z'
'-y, x, z+1/2'
'y, -x, z+1/2'

loop_
_atom_site_label
_atom_site_type_symbol
_atom_site_fract_x
_atom_site_fract_y
_atom_site_fract_z
_atom_site_U_iso_or_equiv
_atom_site_adp_type
_atom_site_occupancy
_atom_site_symmetry_multiplicity
_atom_site_calc_flag
_atom_site_refinement_flags
C1 C 0.43137(18) 0.14193(17) 0.2730(5) 0.0243(6) Uani 1 1 d .
C2 C 0.50239(18) 0.16024(16) 0.4218(6) 0.0241(8) Uani 1 1 d .
H2A H 0.4990 0.1841 0.5707 0.029 Uiso 1 1 calc R
C3 C 0.57831(19) 0.13612(17) 0.3047(6) 0.0292(7) Uani 1 1 d .
H3A H 0.6356 0.1425 0.3604 0.035 Uiso 1 1 calc R
C4 C 0.5554(2) 0.10163(17) 0.0948(6) 0.0292(6) Uani 1 1 d .
H4A H 0.5942 0.0798 -0.0165 0.035 Uiso 1 1 calc R
C5 C 0.4656(2) 0.10452(17) 0.0752(6) 0.0268(6) Uani 1 1 d .
H5A H 0.4331 0.0844 -0.0514 0.032 Uiso 1 1 calc R
C6 C 0.33644(17) 0.15902(17) 0.3264(5) 0.0263(7) Uani 1 1 d .
H6A H 0.3278 0.1510 0.4940 0.032 Uiso 1 1 calc R
C7 C 0.27822(19) 0.0948(2) 0.2020(6) 0.0360(8) Uani 1 1 d .
H7A H 0.2938 0.0356 0.2508 0.043 Uiso 1 1 calc R
H7B H 0.2894 0.0990 0.0363 0.043 Uiso 1 1 calc R
C8 C 0.1818(2) 0.1087(2) 0.2444(7) 0.0452(9) Uani 1 1 d .
H8A H 0.1705 0.1006 0.4109 0.054 Uiso 1 1 calc R
C9 C 0.1590(2) 0.2013(2) 0.1823(8) 0.0502(12) Uani 1 1 d .
H9A H 0.1672 0.2097 0.0164 0.060 Uiso 1 1 calc R
H9B H 0.0974 0.2119 0.2177 0.060 Uiso 1 1 calc R
C10 C 0.2142(2) 0.2659(2) 0.3109(7) 0.0426(9) Uani 1 1 d .
H10A H 0.2031 0.2599 0.4763 0.051 Uiso 1 1 calc R
H10B H 0.1974 0.3251 0.2651 0.051 Uiso 1 1 calc R
C11 C 0.31115(19) 0.25332(19) 0.2658(6) 0.0318(7) Uani 1 1 d .
H11A H 0.3199 0.2600 0.0978 0.038 Uiso 1 1 calc R
C12 C 0.36751(18) 0.32172(16) 0.3816(12) 0.0387(6) Uani 1 1 d .
H12A H 0.4289 0.3075 0.3446 0.046 Uiso 1 1 calc R
C13 C 0.3597(3) 0.3226(3) 0.6401(8) 0.0509(11) Uani 1 1 d .
H13A H 0.3708 0.2645 0.6997 0.076 Uiso 1 1 calc R
H13B H 0.3014 0.3408 0.6833 0.076 Uiso 1 1 calc R
H13C H 0.4020 0.3630 0.7039 0.076 Uiso 1 1 calc R
C14 C 0.3500(3) 0.4125(2) 0.2879(9) 0.0644(13) Uani 1 1 d .
H14A H 0.3863 0.4544 0.3683 0.097 Uiso 1 1 calc R
H14B H 0.2891 0.4272 0.3109 0.097 Uiso 1 1 calc R
H14C H 0.3634 0.4140 0.1247 0.097 Uiso 1 1 calc R
C15 C 0.1279(2) 0.0430(3) 0.1138(10) 0.0661(13) Uani 1 1 d .
H15A H 0.0666 0.0526 0.1459 0.099 Uiso 1 1 calc R
H15B H 0.1442 -0.0155 0.1614 0.099 Uiso 1 1 calc R
H15C H 0.1384 0.0496 -0.0501 0.099 Uiso 1 1 calc R
F1 F 0.59380(11) -0.00546(13) 0.6082(3) 0.0304(4) Uani 1 1 d .
Hf1 Hf 0.5000 0.0000 0.38563(6) 0.02069(4) Uani 1 2 d S

loop_
_atom_site_aniso_label
_atom_site_aniso_U_11
_atom_site_aniso_U_22
_atom_site_aniso_U_33
_atom_site_aniso_U_23
_atom_site_aniso_U_13
_atom_site_aniso_U_12
C1 0.0287(15) 0.0188(13) 0.0252(14) -0.0002(11) -0.0001(12) -0.0026(11)
C2 0.0373(13) 0.0202(11) 0.015(3) 0.0001(11) -0.0012(12) 0.0011(9)
C3 0.0252(14) 0.0195(13) 0.0430(18) -0.0012(11) 0.0016(12) -0.0048(11)
C4 0.0308(15) 0.0188(13) 0.0381(18) 0.0019(12) 0.0121(14) 0.0039(12)
C5 0.0357(16) 0.0199(14) 0.0248(15) 0.0040(12) 0.0003(14) -0.0016(12)
C6 0.0299(13) 0.0264(13) 0.0227(19) 0.0026(10) 0.0021(10) 0.0077(11)
C7 0.0258(15) 0.0329(16) 0.049(2) 0.0004(14) -0.0058(14) 0.0042(13)
C8 0.0302(17) 0.049(2) 0.056(2) 0.0023(18) -0.0012(16) -0.0003(15)
C9 0.0308(19) 0.056(2) 0.063(3) -0.006(2) -0.0102(18) 0.0100(17)
C10 0.0382(17) 0.0421(18) 0.047(2) -0.0044(14) -0.0040(14) 0.0174(15)
C11 0.0381(17) 0.0298(15) 0.0275(16) 0.0000(13) -0.0035(14) 0.0104(13)
C12 0.0409(14) 0.0290(12) 0.0462(17) -0.005(3) -0.006(3) 0.0097(10)
C13 0.042(2) 0.062(3) 0.049(2) -0.026(2) -0.0052(19) 0.0165(19)
C14 0.076(3) 0.0302(18) 0.087(3) -0.0041(19) -0.020(3) 0.0072(19)
C15 0.035(2) 0.062(3) 0.101(4) -0.006(3) -0.007(2) -0.0084(19)
F1 0.0323(9) 0.0344(10) 0.0245(9) -0.0039(9) -0.0072(8) 0.0010(8)
Hf1 0.02280(12) 0.01860(12) 0.02067(5) 0.000 0.000 -0.00004(12)

loop_
_atom_type_symbol
_atom_type_description
_atom_type_scat_dispersion_real
_atom_type_scat_dispersion_imag
_atom_type_scat_source
C C 0.0033 0.0016 'International Tables Vol C Tables 4.2.6.8 and 6.1.1.4'
H H 0.0000 0.0000 'International Tables Vol C Tables 4.2.6.8 and 6.1.1.4'
F F 0.0171 0.0103 'International Tables Vol C Tables 4.2.6.8 and 6.1.1.4'
Hf Hf -0.5830 6.1852 'International Tables Vol C Tables 4.2.6.8 and 6.1.1.4'

loop_
_geom_angle_atom_site_label_1
_geom_angle_atom_site_label_2
_geom_angle_atom_site_label_3
_geom_angle
_geom_angle_site_symmetry_1
_geom_angle_site_symmetry_3
C5 C1 C2 107.2(3) . .
C5 C1 C6 127.3(3) . .
C2 C1 C6 125.5(3) . .
C5 C1 Hf1 72.42(17) . .
C2 C1 Hf1 71.95(15) . .
C6 C1 Hf1 120.13(18) . .
C3 C2 C1 106.9(3) . .
C3 C2 Hf1 72.99(15) . .
C1 C2 Hf1 74.90(15) . .
C4 C3 C2 108.7(3) . .
C4 C3 Hf1 73.57(16) . .
C2 C3 Hf1 74.00(15) . .
C3 C4 C5 108.4(3) . .
C3 C4 Hf1 73.87(18) . .
C5 C4 Hf1 74.45(19) . .
C4 C5 C1 108.8(3) . .
C4 C5 Hf1 72.9(2) . .
C1 C5 Hf1 75.21(18) . .
C1 C6 C7 110.9(2) . .
C1 C6 C11 111.0(2) . .
C7 C6 C11 110.8(2) . .
C6 C7 C8 114.0(3) . .
C9 C8 C15 112.5(3) . .
C9 C8 C7 108.7(3) . .
C15 C8 C7 111.0(3) . .
C10 C9 C8 111.8(3) . .
C9 C10 C11 112.5(3) . .
C12 C11 C10 113.1(3) . .
C12 C11 C6 113.9(2) . .
C10 C11 C6 109.0(3) . .
C13 C12 C11 113.8(4) . .
C13 C12 C14 109.6(3) . .
C11 C12 C14 112.0(4) . .
F1 Hf1 F1 96.21(11) . 2_655
F1 Hf1 C4 103.31(9) . .
F1 Hf1 C4 133.67(8) 2_655 .
F1 Hf1 C4 133.67(8) . 2_655
F1 Hf1 C4 103.31(9) 2_655 2_655
C4 Hf1 C4 92.85(15) . 2_655
F1 Hf1 C3 78.52(9) . .
F1 Hf1 C3 117.05(9) 2_655 .
C4 Hf1 C3 32.56(10) . .
C4 Hf1 C3 125.37(11) 2_655 .
F1 Hf1 C3 117.05(9) . 2_655
F1 Hf1 C3 78.52(9) 2_655 2_655
C4 Hf1 C3 125.37(11) . 2_655
C4 Hf1 C3 32.56(10) 2_655 2_655
C3 Hf1 C3 157.92(15) . 2_655
F1 Hf1 C2 88.58(9) . .
F1 Hf1 C2 84.90(9) 2_655 .
C4 Hf1 C2 54.53(11) . .
C4 Hf1 C2 134.23(11) 2_655 .
C3 Hf1 C2 33.01(9) . .
C3 Hf1 C2 150.59(9) 2_655 .
F1 Hf1 C2 84.90(9) . 2_655
F1 Hf1 C2 88.58(9) 2_655 2_655
C4 Hf1 C2 134.23(11) . 2_655
C4 Hf1 C2 54.53(11) 2_655 2_655
C3 Hf1 C2 150.59(9) . 2_655
C3 Hf1 C2 33.01(9) 2_655 2_655
C2 Hf1 C2 170.24(18) . 2_655
F1 Hf1 C5 132.41(9) . .
F1 Hf1 C5 107.50(9) 2_655 .
C4 Hf1 C5 32.64(10) . .
C4 Hf1 C5 80.54(10) 2_655 .
C3 Hf1 C5 54.03(10) . .
C3 Hf1 C5 107.93(10) 2_655 .
C2 Hf1 C5 54.45(11) . .
C2 Hf1 C5 134.88(11) 2_655 .
F1 Hf1 C5 107.49(9) . 2_655
F1 Hf1 C5 132.41(9) 2_655 2_655
C4 Hf1 C5 80.54(10) . 2_655
C4 Hf1 C5 32.64(10) 2_655 2_655
C3 Hf1 C5 107.93(10) . 2_655
C3 Hf1 C5 54.02(10) 2_655 2_655
C2 Hf1 C5 134.88(11) . 2_655
C2 Hf1 C5 54.45(11) 2_655 2_655
C5 Hf1 C5 86.22(14) . 2_655
F1 Hf1 C1 79.90(9) . 2_655
F1 Hf1 C1 121.62(9) 2_655 2_655
C4 Hf1 C1 103.12(9) . 2_655
C4 Hf1 C1 54.05(9) 2_655 2_655
C3 Hf1 C1 118.92(9) . 2_655
C3 Hf1 C1 54.29(9) 2_655 2_655
C2 Hf1 C1 151.85(9) . 2_655
C2 Hf1 C1 33.14(9) 2_655 2_655
C5 Hf1 C1 117.59(10) . 2_655
C5 Hf1 C1 32.37(10) 2_655 2_655
F1 Hf1 C1 121.62(9) . .
F1 Hf1 C1 79.90(9) 2_655 .
C4 Hf1 C1 54.05(9) . .
C4 Hf1 C1 103.12(9) 2_655 .
C3 Hf1 C1 54.29(9) . .
C3 Hf1 C1 118.93(9) 2_655 .
C2 Hf1 C1 33.14(9) . .
C2 Hf1 C1 151.86(9) 2_655 .
C5 Hf1 C1 32.37(10) . .
C5 Hf1 C1 117.59(10) 2_655 .
C1 Hf1 C1 149.72(14) 2_655 .

loop_
_geom_bond_atom_site_label_1
_geom_bond_atom_site_label_2
_geom_bond_distance
_geom_bond_site_symmetry_2
C1 C5 1.401(4) .
C1 C2 1.432(4) .
C1 C6 1.527(4) .
C1 Hf1 2.530(3) .
C2 C3 1.412(4) .
C2 Hf1 2.491(3) .
C3 C4 1.388(4) .
C3 Hf1 2.478(3) .
C4 C5 1.396(4) .
C4 Hf1 2.475(3) .
C5 Hf1 2.494(3) .
C6 C7 1.528(4) .
C6 C11 1.553(4) .
C7 C8 1.529(4) .
C8 C9 1.522(5) .
C8 C15 1.523(5) .
C9 C10 1.517(5) .
C10 C11 1.537(4) .
C11 C12 1.532(5) .
C12 C13 1.521(9) .
C12 C14 1.534(5) .
F1 Hf1 1.9552(18) .
Hf1 F1 1.9552(18) 2_655
Hf1 C4 2.475(3) 2_655
Hf1 C3 2.478(3) 2_655
Hf1 C2 2.491(3) 2_655
Hf1 C5 2.494(3) 2_655
Hf1 C1 2.530(3) 2_655
